data_7706027
loop_
_publ_author_name
'Boniolo, Manuel'
'Chernev, Petko'
'Cheah, Mun Hon'
'Heizmann, Philipp A.'
'Huang, Ping'
'Shylin, Sergii I.'
'Salhi, Nessima'
'Hossain, Md Kamal'
'Gupta, Arvind K.'
'Messinger, Johannes'
'Thapper, Anders'
'Lundberg, Marcus'

_publ_section_title
;
 Electronic and geometric structure effects on one-electron oxidation of
 first-row transition metals in the same ligand framework.
;
_journal_issue 2
_journal_name_full 'Dalton transactions (Cambridge, England : 2003)'
_journal_page_first 660
_journal_page_last 674
_journal_paper_doi 10.1039/d0dt03695a
_journal_volume 50
_journal_year 2021
_chemical_formula_moiety 'C27 H21 Cl N5 Ni O2, F6 P'
_chemical_formula_sum 'C27 H21 Cl F6 N5 Ni O2 P'
_chemical_formula_weight 686.62
_chemical_name_common '[Ni(Py5OH)Cl]PF6'
_space_group_crystal_system orthorhombic
_space_group_IT_number 39
_space_group_name_Hall 'A 2 -2b'
_space_group_name_H-M_alt 'A e m 2'
_atom_sites_solution_hydrogens mixed
_atom_sites_solution_primary direct
_audit_creation_date 2019-07-23
_audit_creation_method
;
Olex2 1.2
(compiled 2018.05.29 svn.r3508 for OlexSys, GUI svn.r5506)
;
_audit_update_record
;
2020-07-01 deposited with the CCDC.	2020-12-01 downloaded from the CCDC.
;
_cell_angle_alpha 90
_cell_angle_beta 90
_cell_angle_gamma 90
_cell_formula_units_Z 4
_cell_length_a 8.6326(5)
_cell_length_b 22.3707(16)
_cell_length_c 16.5568(10)
_cell_measurement_reflns_used 2342
_cell_measurement_temperature 150
_cell_measurement_theta_max 24.60
_cell_measurement_theta_min 2.36
_cell_volume 3197.4(4)
_computing_cell_refinement 'Bruker SAINT'
_computing_data_collection 'Bruker APEX2'
_computing_data_reduction 'Bruker SAINT'
_computing_molecular_graphics 'Olex2 (Dolomanov et al., 2009)'
_computing_publication_material 'Olex2 (Dolomanov et al., 2009)'
_computing_structure_refinement 'ShelXL (Sheldrick, 2015)'
_computing_structure_solution 'XS (Sheldrick, 2008)'
_diffrn_ambient_temperature 150
_diffrn_measured_fraction_theta_full 0.999
_diffrn_measured_fraction_theta_max 0.999
_diffrn_measurement_device_type 'Bruker APEX-II CCD'
_diffrn_measurement_method '\f and \w scans'
_diffrn_radiation_type MoK\a
_diffrn_radiation_wavelength 0.71073
_diffrn_reflns_av_R_equivalents 0.0623
_diffrn_reflns_av_unetI/netI 0.0562
_diffrn_reflns_Laue_measured_fraction_full 0.999
_diffrn_reflns_Laue_measured_fraction_max 0.999
_diffrn_reflns_limit_h_max 10
_diffrn_reflns_limit_h_min -10
_diffrn_reflns_limit_k_max 24
_diffrn_reflns_limit_k_min -26
_diffrn_reflns_limit_l_max 19
_diffrn_reflns_limit_l_min -19
_diffrn_reflns_number 13016
_diffrn_reflns_point_group_measured_fraction_full 0.991
_diffrn_reflns_point_group_measured_fraction_max 0.991
_diffrn_reflns_theta_full 24.997
_diffrn_reflns_theta_max 24.997
_diffrn_reflns_theta_min 1.821
_exptl_absorpt_coefficient_mu 0.807
_exptl_absorpt_correction_T_max 0.7457
_exptl_absorpt_correction_T_min 0.6459
_exptl_absorpt_correction_type multi-scan
_exptl_absorpt_process_details SADABS
_exptl_crystal_colour 'clear light colourless'
_exptl_crystal_colour_lustre clear
_exptl_crystal_colour_modifier light
_exptl_crystal_colour_primary colourless
_exptl_crystal_density_diffrn 1.426
_exptl_crystal_description plate
_exptl_crystal_F_000 1392
_exptl_crystal_size_max 0.17
_exptl_crystal_size_mid 0.12
_exptl_crystal_size_min 0.09
_refine_diff_density_max 0.314
_refine_diff_density_min -0.378
_refine_diff_density_rms 0.058
_refine_ls_abs_structure_details
;
 Flack x determined using 1045 quotients [(I+)-(I-)]/[(I+)+(I-)]
 (Parsons, Flack and Wagner, Acta Cryst. B69 (2013) 249-259).
;
_refine_ls_abs_structure_Flack 0.028(13)
_refine_ls_extinction_method none
_refine_ls_goodness_of_fit_ref 1.017
_refine_ls_hydrogen_treatment mixed
_refine_ls_matrix_type full
_refine_ls_number_parameters 217
_refine_ls_number_reflns 2887
_refine_ls_number_restraints 1
_refine_ls_restrained_S_all 1.017
_refine_ls_R_factor_all 0.0444
_refine_ls_R_factor_gt 0.0362
_refine_ls_shift/su_max 0.008
_refine_ls_shift/su_mean 0.000
_refine_ls_structure_factor_coef Fsqd
_refine_ls_weighting_details 'w=1/[\s^2^(Fo^2^)+(0.0386P)^2^] where P=(Fo^2^+2Fc^2^)/3'
_refine_ls_weighting_scheme calc
_refine_ls_wR_factor_gt 0.0761
_refine_ls_wR_factor_ref 0.0797
_reflns_Friedel_coverage 0.906
_reflns_Friedel_fraction_full 0.983
_reflns_Friedel_fraction_max 0.983
_reflns_number_gt 2570
_reflns_number_total 2887
_reflns_threshold_expression 'I > 2\s(I)'
_cod_data_source_file d0dt03695a2.cif
_cod_data_source_block 1_a_CCDC2
_cod_depositor_comments 'Adding full bibliography for 7706025--7706027.cif.'
_cod_original_sg_symbol_Hall 'A 2 -2c'
_cod_database_code 7706027
_shelx_shelxl_version_number 2018/3
_shelx_space_group_comment
;
The symmetry employed for this shelxl refinement is uniquely defined
by the following loop, which should always be used as a source of
symmetry information in preference to the above space-group names.
They are only intended as comments.
;
_shelx_estimated_absorpt_t_max 0.931
_shelx_estimated_absorpt_t_min 0.875
_olex2_refinement_description
;
1. Fixed Uiso
 At 1.2 times of:
  All C(H) groups
 At 1.5 times of:
  All O(H) groups
2. Others
 Fixed Sof: H2(0.5)
3.a Aromatic/amide H refined with riding coordinates:
 C14(H14), C10(H10), C2(H2A), C16(H16), C17(H17), C15(H15), C4(H4), C3(H3),
 C1(H1A), C9(H9), C8(H8)
3.b Idealised tetrahedral OH refined as rotating group:
 O2(H2)
;
_olex2_submission_special_instructions 'No special instructions were received'

loop_
_space_group_symop_operation_xyz
'x, y, z'
'-x, -y, z'
'-x, y, z+1/2'
'x, -y, z+1/2'
'x, y+1/2, z+1/2'
'-x, -y+1/2, z+1/2'
'-x, y+1/2, z+1'
'x, -y+1/2, z+1'

loop_
_atom_site_label
_atom_site_type_symbol
_atom_site_fract_x
_atom_site_fract_y
_atom_site_fract_z
_atom_site_U_iso_or_equiv
_atom_site_adp_type
_atom_site_occupancy
_atom_site_site_symmetry_order
_atom_site_calc_flag
_atom_site_refinement_flags_posn
_atom_site_refinement_flags_adp
_atom_site_refinement_flags_occupancy
_atom_site_disorder_assembly
_atom_site_disorder_group
Ni1 Ni -0.26475(9) -0.750000 -0.20659(6) 0.0147(2) Uani 1 2 d S T P . .
Cl1 Cl -0.08319(18) -0.750000 -0.31886(11) 0.0229(4) Uani 1 2 d S T P . .
O1 O -0.1888(7) -0.750000 0.0634(3) 0.0237(13) Uani 1 2 d S T P . .
N1 N -0.4242(6) -0.750000 -0.1136(3) 0.0136(13) Uani 1 2 d S T P . .
O2 O -0.7862(5) -0.750000 -0.2155(4) 0.0247(12) Uani 1 2 d S T P . .
H2 H -0.822019 -0.757566 -0.261531 0.037 Uiso 0.5 1 calc GR . . . .
C11 C -0.3795(8) -0.750000 -0.0362(4) 0.0174(15) Uani 1 2 d S T P . .
C5 C -0.5635(6) -0.6933(2) -0.2607(3) 0.0187(11) Uani 1 1 d . . . . .
N2 N -0.4086(4) -0.68807(19) -0.2675(3) 0.0194(10) Uani 1 1 d . . . . .
N3 N -0.1343(5) -0.68832(18) -0.1388(2) 0.0177(10) Uani 1 1 d . . . . .
C7 C -0.5775(8) -0.750000 -0.1293(4) 0.0168(16) Uani 1 2 d S T P . .
C13 C -0.1297(5) -0.8060(2) -0.0579(3) 0.0178(11) Uani 1 1 d . . . . .
C14 C -0.0561(6) -0.6528(3) -0.0095(3) 0.0306(14) Uani 1 1 d . . . . .
H14 H -0.055131 -0.657631 0.047527 0.037 Uiso 1 1 calc R . . . .
C10 C -0.4834(10) -0.750000 0.0267(4) 0.0269(19) Uani 1 2 d S T P . .
H10 H -0.447929 -0.750000 0.081036 0.032 Uiso 1 2 calc RS T P . .
C2 C -0.4466(6) -0.5978(2) -0.3415(3) 0.0339(15) Uani 1 1 d . . . . .
H2A H -0.402479 -0.564634 -0.369060 0.041 Uiso 1 1 calc R . . . .
C16 C 0.0167(6) -0.5991(3) -0.1274(4) 0.0326(14) Uani 1 1 d . . . . .
H16 H 0.067794 -0.566651 -0.153069 0.039 Uiso 1 1 calc R . . . .
C6 C -0.6259(7) -0.750000 -0.2187(4) 0.0144(15) Uani 1 2 d S T P . .
C17 C -0.0595(5) -0.6425(2) -0.1727(3) 0.0270(13) Uani 1 1 d . . . . .
H17 H -0.058328 -0.639433 -0.229944 0.032 Uiso 1 1 calc R . . . .
C15 C 0.0165(7) -0.6043(3) -0.0449(4) 0.0421(17) Uani 1 1 d . . . . .
H15 H 0.065656 -0.574945 -0.012423 0.051 Uiso 1 1 calc R . . . .
C4 C -0.6633(6) -0.6523(2) -0.2934(3) 0.0254(13) Uani 1 1 d . . . . .
H4 H -0.772117 -0.657213 -0.287928 0.031 Uiso 1 1 calc R . . . .
C3 C -0.6038(7) -0.6037(2) -0.3343(4) 0.0359(14) Uani 1 1 d . . . . .
H3 H -0.671142 -0.574643 -0.357126 0.043 Uiso 1 1 calc R . . . .
C1 C -0.3542(6) -0.6414(2) -0.3075(3) 0.0282(13) Uani 1 1 d . . . . .
H1A H -0.245075 -0.637675 -0.313182 0.034 Uiso 1 1 calc R . . . .
C12 C -0.2057(8) -0.750000 -0.0213(4) 0.0190(16) Uani 1 2 d S T P . .
P1 P 0.000000 -0.500000 -0.33939(13) 0.0271(5) Uani 1 2 d S T P . .
F1 F -0.1312(4) -0.50272(14) -0.4074(2) 0.0392(9) Uani 1 1 d . . . . .
F3 F -0.0120(4) -0.42854(13) -0.3405(2) 0.0397(8) Uani 1 1 d . . . . .
F2 F -0.1297(3) -0.50320(15) -0.2713(2) 0.0429(9) Uani 1 1 d . . . . .
C9 C -0.6382(9) -0.750000 0.0102(5) 0.032(2) Uani 1 2 d S T P . .
H9 H -0.711400 -0.750000 0.053018 0.038 Uiso 1 2 calc RS T P . .
C8 C -0.6879(9) -0.750000 -0.0687(4) 0.0254(18) Uani 1 2 d S T P . .
H8 H -0.795297 -0.750000 -0.081224 0.031 Uiso 1 2 calc RS T P . .
H1 H -0.100(9) -0.750000 0.072(5) 0.03(3) Uiso 1 2 d S T P . .

loop_
_atom_site_aniso_label
_atom_site_aniso_U_11
_atom_site_aniso_U_22
_atom_site_aniso_U_33
_atom_site_aniso_U_23
_atom_site_aniso_U_13
_atom_site_aniso_U_12
Ni1 0.0128(4) 0.0221(4) 0.0091(4) 0.000 -0.0001(4) 0.000
Cl1 0.0145(9) 0.0433(12) 0.0109(9) 0.000 0.0011(7) 0.000
O1 0.015(3) 0.047(4) 0.009(3) 0.000 -0.001(2) 0.000
N1 0.015(3) 0.016(3) 0.010(3) 0.000 -0.004(2) 0.000
O2 0.014(2) 0.041(3) 0.019(3) 0.000 -0.002(3) 0.000
C11 0.013(4) 0.024(4) 0.015(4) 0.000 0.001(3) 0.000
C5 0.023(3) 0.021(3) 0.012(2) -0.003(2) 0.002(2) 0.005(2)
N2 0.016(2) 0.028(3) 0.015(2) 0.0007(19) 0.0008(18) -0.0055(17)
N3 0.013(2) 0.021(2) 0.018(3) 0.0005(18) 0.0019(18) 0.0003(18)
C7 0.015(4) 0.021(4) 0.015(4) 0.000 0.001(3) 0.000
C13 0.012(3) 0.027(3) 0.014(3) 0.002(2) 0.000(2) -0.001(2)
C14 0.032(3) 0.041(4) 0.018(3) -0.006(3) 0.004(3) -0.009(3)
C10 0.031(5) 0.042(5) 0.008(4) 0.000 0.000(4) 0.000
C2 0.033(3) 0.030(3) 0.039(4) 0.018(3) -0.008(3) 0.007(2)
C16 0.038(3) 0.032(3) 0.028(3) 0.000(3) -0.001(3) -0.017(3)
C6 0.014(3) 0.023(3) 0.006(4) 0.000 -0.003(3) 0.000
C17 0.024(3) 0.036(3) 0.021(3) 0.001(3) 0.003(2) -0.007(2)
C15 0.044(4) 0.041(4) 0.042(4) -0.012(3) 0.000(3) -0.019(3)
C4 0.020(3) 0.030(3) 0.026(3) 0.005(2) -0.002(2) 0.002(2)
C3 0.038(3) 0.029(3) 0.041(4) 0.016(3) 0.000(3) 0.011(3)
C1 0.021(3) 0.033(3) 0.030(3) 0.007(3) -0.002(2) -0.005(2)
C12 0.020(4) 0.030(4) 0.008(3) 0.000 -0.004(3) 0.000
P1 0.0285(11) 0.0252(11) 0.0277(12) 0.000 0.000 0.0029(8)
F1 0.0378(19) 0.044(2) 0.036(2) -0.0076(15) -0.0129(16) 0.0049(14)
F3 0.053(2) 0.0221(16) 0.044(2) -0.0041(17) -0.0068(16) 0.0039(15)
F2 0.038(2) 0.056(2) 0.035(2) -0.0064(17) 0.0083(18) 0.0010(16)
C9 0.017(4) 0.062(6) 0.015(4) 0.000 0.009(4) 0.000
C8 0.016(4) 0.039(5) 0.022(4) 0.000 0.003(3) 0.000

loop_
_atom_type_symbol
_atom_type_description
_atom_type_scat_dispersion_real
_atom_type_scat_dispersion_imag
_atom_type_scat_source
C C 0.0033 0.0016 'International Tables Vol C Tables 4.2.6.8 and 6.1.1.4'
H H 0.0000 0.0000 'International Tables Vol C Tables 4.2.6.8 and 6.1.1.4'
Cl Cl 0.1484 0.1585 'International Tables Vol C Tables 4.2.6.8 and 6.1.1.4'
F F 0.0171 0.0103 'International Tables Vol C Tables 4.2.6.8 and 6.1.1.4'
N N 0.0061 0.0033 'International Tables Vol C Tables 4.2.6.8 and 6.1.1.4'
Ni Ni 0.3393 1.1124 'International Tables Vol C Tables 4.2.6.8 and 6.1.1.4'
O O 0.0106 0.0060 'International Tables Vol C Tables 4.2.6.8 and 6.1.1.4'
P P 0.1023 0.0942 'International Tables Vol C Tables 4.2.6.8 and 6.1.1.4'

loop_
_geom_angle_atom_site_label_1
_geom_angle_atom_site_label_2
_geom_angle_atom_site_label_3
_geom_angle
_geom_angle_site_symmetry_1
_geom_angle_site_symmetry_3
_geom_angle_publ_flag
N1 Ni1 Cl1 178.33(16) . . ?
N1 Ni1 N2 87.92(15) . . ?
N1 Ni1 N2 87.92(15) . 8_534 ?
N1 Ni1 N3 87.65(16) . 8_534 ?
N1 Ni1 N3 87.65(16) . . ?
N2 Ni1 Cl1 90.82(12) . . ?
N2 Ni1 Cl1 90.82(12) 8_534 . ?
N2 Ni1 N2 81.8(2) 8_534 . ?
N3 Ni1 Cl1 93.61(12) . . ?
N3 Ni1 Cl1 93.61(12) 8_534 . ?
N3 Ni1 N2 175.57(17) . 8_534 ?
N3 Ni1 N2 97.97(14) 8_534 8_534 ?
N3 Ni1 N2 175.57(17) 8_534 . ?
N3 Ni1 N2 97.97(14) . . ?
N3 Ni1 N3 81.9(2) 8_534 . ?
C11 N1 Ni1 121.4(4) . . ?
C11 N1 C7 117.9(6) . . ?
C7 N1 Ni1 120.7(4) . . ?
N1 C11 C10 122.5(6) . . ?
N1 C11 C12 116.1(6) . . ?
C10 C11 C12 121.4(6) . . ?
N2 C5 C6 117.0(4) . . ?
N2 C5 C4 122.3(5) . . ?
C4 C5 C6 120.6(4) . . ?
C5 N2 Ni1 119.1(3) . . ?
C1 N2 Ni1 123.2(3) . . ?
C1 N2 C5 117.5(4) . . ?
C13 N3 Ni1 119.0(3) 8_534 . ?
C17 N3 Ni1 122.5(4) . . ?
C17 N3 C13 118.5(5) . 8_534 ?
N1 C7 C6 116.9(6) . . ?
N1 C7 C8 122.4(6) . . ?
C8 C7 C6 120.7(6) . . ?
N3 C13 C14 121.9(5) 8_534 8_534 ?
N3 C13 C12 117.1(4) 8_534 . ?
C14 C13 C12 120.9(5) 8_534 . ?
C13 C14 C15 119.2(5) 8_534 . ?
C9 C10 C11 119.2(7) . . ?
C3 C2 C1 118.0(5) . . ?
C15 C16 C17 118.5(6) . . ?
O2 C6 C5 111.4(3) . . ?
O2 C6 C5 111.5(3) . 8_534 ?
O2 C6 C7 103.6(6) . . ?
C5 C6 C5 110.5(5) 8_534 . ?
C7 C6 C5 109.8(3) . . ?
C7 C6 C5 109.8(3) . 8_534 ?
N3 C17 C16 122.5(5) . . ?
C16 C15 C14 119.4(6) . . ?
C5 C4 C3 119.1(5) . . ?
C2 C3 C4 119.2(5) . . ?
N2 C1 C2 123.8(5) . . ?
O1 C12 C11 105.3(6) . . ?
O1 C12 C13 110.3(4) . 8_534 ?
O1 C12 C13 110.3(4) . . ?
C11 C12 C13 110.9(4) . . ?
C11 C12 C13 110.9(4) . 8_534 ?
C13 C12 C13 109.0(5) . 8_534 ?
F1 P1 F1 90.4(3) . 2_545 ?
F1 P1 F3 90.01(18) 2_545 . ?
F1 P1 F3 89.10(18) 2_545 2_545 ?
F1 P1 F3 90.01(18) . 2_545 ?
F1 P1 F3 89.11(18) . . ?
F3 P1 F3 178.7(3) 2_545 . ?
F2 P1 F1 89.95(16) . . ?
F2 P1 F1 179.5(2) 2_545 . ?
F2 P1 F1 89.95(16) 2_545 2_545 ?
F2 P1 F1 179.5(2) . 2_545 ?
F2 P1 F3 90.48(18) 2_545 . ?
F2 P1 F3 90.41(19) . . ?
F2 P1 F3 90.48(18) . 2_545 ?
F2 P1 F3 90.41(19) 2_545 2_545 ?
F2 P1 F2 89.7(3) . 2_545 ?
C10 C9 C8 119.8(7) . . ?
C9 C8 C7 118.3(7) . . ?

loop_
_geom_bond_atom_site_label_1
_geom_bond_atom_site_label_2
_geom_bond_distance
_geom_bond_site_symmetry_2
_geom_bond_publ_flag
Ni1 Cl1 2.4315(19) . ?
Ni1 N1 2.065(6) . ?
Ni1 N2 2.116(4) . ?
Ni1 N2 2.116(4) 8_534 ?
Ni1 N3 2.105(4) 8_534 ?
Ni1 N3 2.105(4) . ?
O1 C12 1.410(8) . ?
N1 C11 1.339(9) . ?
N1 C7 1.349(9) . ?
O2 C6 1.385(7) . ?
C11 C10 1.375(10) . ?
C11 C12 1.520(9) . ?
C5 N2 1.347(6) . ?
C5 C6 1.544(6) . ?
C5 C4 1.370(7) . ?
N2 C1 1.323(6) . ?
N3 C13 1.346(6) 8_534 ?
N3 C17 1.335(6) . ?
C7 C6 1.537(9) . ?
C7 C8 1.384(10) . ?
C13 C14 1.377(7) 8_534 ?
C13 C12 1.538(6) . ?
C14 C15 1.383(8) . ?
C10 C9 1.364(12) . ?
C2 C3 1.368(8) . ?
C2 C1 1.381(7) . ?
C16 C17 1.393(8) . ?
C16 C15 1.370(8) . ?
C4 C3 1.380(7) . ?
P1 F1 1.598(3) 2_545 ?
P1 F1 1.598(3) . ?
P1 F3 1.602(3) . ?
P1 F3 1.602(3) 2_545 ?
P1 F2 1.591(3) 2_545 ?
P1 F2 1.591(3) . ?
C9 C8 1.374(11) . ?

loop_
_smtbx_masks_void_nr
_smtbx_masks_void_average_x
_smtbx_masks_void_average_y
_smtbx_masks_void_average_z
_smtbx_masks_void_volume
_smtbx_masks_void_count_electrons
_smtbx_masks_void_content
1 0.500 0.000 0.417 184.9 50.0 ?
2 0.500 0.000 0.917 184.9 50.0 ?
3 0.500 0.500 0.417 184.9 50.0 ?
4 0.500 0.500 0.917 184.9 50.0 ?
